data_2236371
loop_
_publ_author_name
'Reinert, Thorben'
'Jess, Inke'
'N\"ather, Christian'

_publ_section_title
;
 <i>Trans</i>-bis(3-<i>tert</i>-butylpyridine-\k<i>N</i>)bis(4-<i>tert</i>-butylpyridine-\k<i>N</i>)bis(thiocyanato-\k<i>N</i>)manganese(II)
;
_journal_coeditor_code IM2404
_journal_issue 11
_journal_name_full 'Acta Crystallographica Section E'
_journal_page_first m1333
_journal_paper_doi 10.1107/S1600536812041128
_journal_volume 68
_journal_year 2012
_chemical_formula_iupac '[Mn (N C S)2 (C9 H13 N)4]'
_chemical_formula_moiety 'C38 H52 Mn N6 S2'
_chemical_formula_sum 'C38 H52 Mn N6 S2'
_chemical_formula_weight 711.92
_chemical_name_systematic
;
<i>Trans</i>-bis(3-<i>tert</i>-butylpyridine-\k<i>N</i>)bis(4-<i>tert</i>-\
butylpyridine-\k<i>N</i>)bis(thiocyanato-\k<i>N</i>)manganese(II)
;
_space_group_IT_number 2
_symmetry_cell_setting triclinic
_symmetry_space_group_name_Hall '-P 1'
_symmetry_space_group_name_H-M 'P -1'
_atom_sites_solution_hydrogens geom
_atom_sites_solution_primary direct
_atom_sites_solution_secondary difmap
_audit_creation_method SHELXL-97
_cell_angle_alpha 66.870(9)
_cell_angle_beta 68.011(9)
_cell_angle_gamma 76.359(9)
_cell_formula_units_Z 1
_cell_length_a 9.5921(7)
_cell_length_b 10.7253(9)
_cell_length_c 11.6286(10)
_cell_measurement_reflns_used 6934
_cell_measurement_temperature 200(2)
_cell_measurement_theta_max 28.15
_cell_measurement_theta_min 1.9
_cell_volume 1014.59(17)
_computing_cell_refinement 'X-Area (Stoe, 2008)'
_computing_data_collection 'X-Area (Stoe, 2008)'
_computing_data_reduction 'X-Area (Stoe, 2008)'
_computing_molecular_graphics
;
XP in SHELXTL (Sheldrick, 2008) and DIAMOND (Brandenburg, 2011)
;
_computing_publication_material 'publCIF (Westrip, 2010)'
_computing_structure_refinement 'SHELXL97 (Sheldrick, 2008)'
_computing_structure_solution 'SHELXS97 (Sheldrick, 2008)'
_diffrn_ambient_temperature 200(2)
_diffrn_measured_fraction_theta_full 0.964
_diffrn_measured_fraction_theta_max 0.964
_diffrn_measurement_device_type 'STOE IPDS-1'
_diffrn_measurement_method 'Phi scans'
_diffrn_radiation_monochromator graphite
_diffrn_radiation_source 'fine-focus sealed tube'
_diffrn_radiation_type MoK\a
_diffrn_radiation_wavelength 0.71073
_diffrn_reflns_av_R_equivalents 0.0370
_diffrn_reflns_av_sigmaI/netI 0.0451
_diffrn_reflns_limit_h_max 11
_diffrn_reflns_limit_h_min -11
_diffrn_reflns_limit_k_max 12
_diffrn_reflns_limit_k_min -13
_diffrn_reflns_limit_l_max 14
_diffrn_reflns_limit_l_min -14
_diffrn_reflns_number 7271
_diffrn_reflns_theta_full 26.00
_diffrn_reflns_theta_max 26.00
_diffrn_reflns_theta_min 2.53
_diffrn_standards_decay_% 0
_diffrn_standards_interval_time 0
_diffrn_standards_number 0
_exptl_absorpt_coefficient_mu 0.460
_exptl_absorpt_correction_type none
_exptl_crystal_colour colourless
_exptl_crystal_density_diffrn 1.165
_exptl_crystal_density_method 'not measured'
_exptl_crystal_description needle
_exptl_crystal_F_000 379
_exptl_crystal_size_max 0.1297
_exptl_crystal_size_mid 0.0906
_exptl_crystal_size_min 0.0470
_refine_diff_density_max 0.917
_refine_diff_density_min -0.875
_refine_ls_extinction_method none
_refine_ls_goodness_of_fit_ref 1.034
_refine_ls_hydrogen_treatment constr
_refine_ls_matrix_type full
_refine_ls_number_parameters 241
_refine_ls_number_reflns 3845
_refine_ls_number_restraints 3
_refine_ls_restrained_S_all 1.034
_refine_ls_R_factor_all 0.0675
_refine_ls_R_factor_gt 0.0485
_refine_ls_shift/su_max 0.000
_refine_ls_shift/su_mean 0.000
_refine_ls_structure_factor_coef Fsqd
_refine_ls_weighting_details 'calc w=1/[\s^2^(Fo^2^)+(0.0656P)^2^+0.4890P] where P=(Fo^2^+2Fc^2^)/3'
_refine_ls_weighting_scheme calc
_refine_ls_wR_factor_gt 0.1194
_refine_ls_wR_factor_ref 0.1281
_reflns_number_gt 3017
_reflns_number_total 3845
_reflns_threshold_expression >2sigma(I)
_cod_data_source_file im2404.cif
_cod_data_source_block I
_cod_database_code 2236371
_cod_database_fobs_code 2236371

loop_
_symmetry_equiv_pos_as_xyz
'x, y, z'
'-x, -y, -z'

loop_
_atom_site_type_symbol
_atom_site_label
_atom_site_fract_x
_atom_site_fract_y
_atom_site_fract_z
_atom_site_U_iso_or_equiv
_atom_site_adp_type
_atom_site_calc_flag
_atom_site_refinement_flags
_atom_site_occupancy
_atom_site_symmetry_multiplicity
_atom_site_disorder_assembly
_atom_site_disorder_group
Mn Mn1 0.5000 0.5000 1.0000 0.03151(17) Uani d S 1 2 . .
N N1 0.6416(3) 0.6660(2) 0.9167(2) 0.0419(5) Uani d . 1 1 . .
C C1 0.6822(3) 0.7724(2) 0.8511(2) 0.0383(6) Uani d . 1 1 . .
S S1 0.73642(11) 0.92047(9) 0.75445(13) 0.0912(4) Uani d . 1 1 . .
N N11 0.3015(2) 0.65601(19) 0.94157(18) 0.0352(5) Uani d . 1 1 . .
C C11 0.1639(3) 0.6132(3) 0.9872(2) 0.0418(6) Uani d . 1 1 . .
H H11 0.1523 0.5200 1.0387 0.050 Uiso calc R 1 1 . .
C C12 0.0397(3) 0.6983(3) 0.9625(3) 0.0481(7) Uani d . 1 1 . .
H H12 -0.0555 0.6641 0.9950 0.058 Uiso calc R 1 1 . .
C C13 0.0547(3) 0.8350(3) 0.8892(3) 0.0433(6) Uani d . 1 1 . .
H H13 -0.0307 0.8950 0.8713 0.052 Uiso calc R 1 1 . .
C C14 0.1938(3) 0.8843(2) 0.8421(2) 0.0367(5) Uani d . 1 1 . .
C C15 0.3133(3) 0.7888(2) 0.8708(2) 0.0370(5) Uani d . 1 1 . .
H H15 0.4103 0.8199 0.8380 0.044 Uiso calc R 1 1 . .
C C16 0.2198(3) 1.0344(3) 0.7629(3) 0.0493(7) Uani d . 1 1 . .
C C17 0.3273(5) 1.0455(4) 0.6249(3) 0.0840(13) Uani d . 1 1 . .
H H17A 0.3451 1.1411 0.5740 0.126 Uiso calc R 1 1 . .
H H17B 0.2825 1.0116 0.5811 0.126 Uiso calc R 1 1 . .
H H17C 0.4235 0.9910 0.6310 0.126 Uiso calc R 1 1 . .
C C18 0.0701(4) 1.1229(3) 0.7584(4) 0.0711(10) Uani d . 1 1 . .
H H18A 0.0896 1.2182 0.7083 0.107 Uiso calc R 1 1 . .
H H18B 0.0043 1.1149 0.8483 0.107 Uiso calc R 1 1 . .
H H18C 0.0206 1.0922 0.7156 0.107 Uiso calc R 1 1 . .
C C19 0.2930(4) 1.0855(3) 0.8312(4) 0.0690(10) Uani d . 1 1 . .
H H19A 0.3097 1.1815 0.7815 0.103 Uiso calc R 1 1 . .
H H19B 0.3899 1.0312 0.8346 0.103 Uiso calc R 1 1 . .
H H19C 0.2258 1.0765 0.9210 0.103 Uiso calc R 1 1 . .
N N21 0.5965(2) 0.4594(2) 0.80246(18) 0.0363(5) Uani d . 1 1 . .
C C21 0.5945(4) 0.3378(3) 0.7974(3) 0.0516(7) Uani d . 1 1 . .
H H21 0.5477 0.2697 0.8769 0.062 Uiso calc R 1 1 . .
C C22 0.6561(4) 0.3048(3) 0.6840(3) 0.0527(8) Uani d . 1 1 . .
H H22 0.6509 0.2160 0.6872 0.063 Uiso calc R 1 1 . .
C C23 0.7253(3) 0.3997(2) 0.5657(2) 0.0349(5) Uani d . 1 1 A .
C C24 0.7275(4) 0.5254(3) 0.5714(2) 0.0540(8) Uani d . 1 1 . .
H H24 0.7735 0.5954 0.4934 0.065 Uiso calc R 1 1 . .
C C25 0.6638(4) 0.5507(3) 0.6890(2) 0.0512(7) Uani d . 1 1 . .
H H25 0.6684 0.6383 0.6888 0.061 Uiso calc R 1 1 . .
C C26 0.7927(3) 0.3670(3) 0.4375(2) 0.0448(6) Uani d . 1 1 . .
C C27 0.6680(9) 0.3097(12) 0.4244(8) 0.100(3) Uani d PD 0.60 1 A 1
H H27A 0.6334 0.2307 0.5030 0.150 Uiso calc PR 0.60 1 A 1
H H27B 0.7087 0.2819 0.3462 0.150 Uiso calc PR 0.60 1 A 1
H H27C 0.5828 0.3802 0.4156 0.150 Uiso calc PR 0.60 1 A 1
C C28 0.8526(15) 0.4830(7) 0.3205(6) 0.113(4) Uani d PD 0.60 1 A 1
H H28A 0.8932 0.4547 0.2426 0.170 Uiso calc PR 0.60 1 A 1
H H28B 0.9333 0.5145 0.3314 0.170 Uiso calc PR 0.60 1 A 1
H H28C 0.7714 0.5572 0.3093 0.170 Uiso calc PR 0.60 1 A 1
C C29 0.9189(9) 0.2494(8) 0.4536(6) 0.084(2) Uani d PD 0.60 1 A 1
H H29A 0.8789 0.1724 0.5324 0.125 Uiso calc PR 0.60 1 A 1
H H29B 1.0016 0.2798 0.4628 0.125 Uiso calc PR 0.60 1 A 1
H H29C 0.9567 0.2210 0.3759 0.125 Uiso calc PR 0.60 1 A 1
C C27' 0.7316(12) 0.4873(11) 0.3296(8) 0.064(3) Uani d PD 0.40 1 A 2
H H27D 0.7487 0.5748 0.3277 0.096 Uiso calc PR 0.40 1 A 2
H H27E 0.6231 0.4843 0.3513 0.096 Uiso calc PR 0.40 1 A 2
H H27F 0.7852 0.4773 0.2431 0.096 Uiso calc PR 0.40 1 A 2
C C28' 0.9667(10) 0.3858(13) 0.3845(9) 0.079(3) Uani d PD 0.40 1 A 2
H H28D 0.9795 0.4746 0.3828 0.118 Uiso calc PR 0.40 1 A 2
H H28E 1.0105 0.3812 0.2952 0.118 Uiso calc PR 0.40 1 A 2
H H28F 1.0181 0.3132 0.4426 0.118 Uiso calc PR 0.40 1 A 2
C C29' 0.769(2) 0.2383(12) 0.4445(10) 0.116(7) Uani d PD 0.40 1 A 2
H H29D 0.8157 0.2285 0.3574 0.174 Uiso calc PR 0.40 1 A 2
H H29E 0.6597 0.2319 0.4733 0.174 Uiso calc PR 0.40 1 A 2
H H29F 0.8134 0.1657 0.5076 0.174 Uiso calc PR 0.40 1 A 2

loop_
_atom_site_aniso_label
_atom_site_aniso_U_11
_atom_site_aniso_U_22
_atom_site_aniso_U_33
_atom_site_aniso_U_12
_atom_site_aniso_U_13
_atom_site_aniso_U_23
Mn1 0.0411(3) 0.0235(3) 0.0266(3) -0.0085(2) -0.0061(2) -0.00652(18)
N1 0.0488(13) 0.0310(11) 0.0420(11) -0.0114(9) -0.0091(9) -0.0093(9)
C1 0.0349(14) 0.0326(13) 0.0469(14) -0.0053(10) -0.0150(11) -0.0099(11)
S1 0.0620(6) 0.0369(4) 0.1414(10) -0.0216(4) -0.0427(6) 0.0232(5)
N11 0.0437(12) 0.0289(10) 0.0315(10) -0.0072(9) -0.0101(8) -0.0083(8)
C11 0.0470(15) 0.0324(12) 0.0417(13) -0.0122(11) -0.0088(11) -0.0086(10)
C12 0.0404(15) 0.0459(15) 0.0531(15) -0.0123(12) -0.0083(12) -0.0137(12)
C13 0.0407(15) 0.0400(14) 0.0451(14) -0.0019(11) -0.0118(11) -0.0133(11)
C14 0.0417(14) 0.0324(12) 0.0315(11) -0.0043(10) -0.0077(10) -0.0095(9)
C15 0.0393(14) 0.0326(12) 0.0340(12) -0.0086(10) -0.0065(10) -0.0080(9)
C16 0.0475(16) 0.0301(13) 0.0551(16) -0.0028(11) -0.0099(13) -0.0055(11)
C17 0.109(3) 0.0498(19) 0.0509(19) -0.018(2) 0.0052(19) 0.0024(15)
C18 0.066(2) 0.0398(16) 0.091(2) -0.0001(15) -0.0324(19) -0.0019(16)
C19 0.062(2) 0.0373(16) 0.107(3) -0.0050(14) -0.0248(19) -0.0252(17)
N21 0.0482(13) 0.0308(10) 0.0283(9) -0.0064(9) -0.0089(8) -0.0101(8)
C21 0.078(2) 0.0334(13) 0.0322(12) -0.0183(13) 0.0019(12) -0.0103(10)
C22 0.079(2) 0.0310(13) 0.0393(14) -0.0149(13) -0.0011(13) -0.0138(11)
C23 0.0412(14) 0.0330(12) 0.0311(11) -0.0033(10) -0.0115(10) -0.0116(9)
C24 0.086(2) 0.0397(14) 0.0294(12) -0.0248(14) -0.0041(13) -0.0078(11)
C25 0.084(2) 0.0333(13) 0.0350(13) -0.0208(13) -0.0081(13) -0.0116(11)
C26 0.0581(17) 0.0444(14) 0.0312(12) -0.0050(12) -0.0094(11) -0.0166(11)
C27 0.078(5) 0.181(10) 0.091(5) -0.010(5) -0.023(4) -0.102(7)
C28 0.221(12) 0.065(4) 0.027(3) -0.048(6) 0.011(5) -0.017(3)
C29 0.082(5) 0.098(5) 0.063(4) 0.024(4) -0.012(3) -0.048(4)
C27' 0.079(6) 0.082(6) 0.036(4) -0.001(5) -0.020(4) -0.027(4)
C28' 0.056(5) 0.114(8) 0.057(5) 0.015(5) -0.006(4) -0.044(6)
C29' 0.205(17) 0.079(7) 0.052(6) -0.083(10) 0.040(8) -0.047(6)

loop_
_atom_type_symbol
_atom_type_description
_atom_type_scat_dispersion_real
_atom_type_scat_dispersion_imag
_atom_type_scat_source
C C 0.0033 0.0016 'International Tables Vol C Tables 4.2.6.8 and 6.1.1.4'
H H 0.0000 0.0000 'International Tables Vol C Tables 4.2.6.8 and 6.1.1.4'
Mn Mn 0.3368 0.7283 'International Tables Vol C Tables 4.2.6.8 and 6.1.1.4'
N N 0.0061 0.0033 'International Tables Vol C Tables 4.2.6.8 and 6.1.1.4'
S S 0.1246 0.1234 'International Tables Vol C Tables 4.2.6.8 and 6.1.1.4'

loop_
_geom_angle_atom_site_label_1
_geom_angle_atom_site_label_2
_geom_angle_atom_site_label_3
_geom_angle_site_symmetry_1
_geom_angle_site_symmetry_3
_geom_angle
N1 Mn1 N1 . 2_667 180.0000(10)
N1 Mn1 N21 . . 89.88(8)
N1 Mn1 N21 2_667 . 90.12(8)
N1 Mn1 N21 . 2_667 90.12(8)
N1 Mn1 N21 2_667 2_667 89.88(8)
N21 Mn1 N21 . 2_667 180.0000(10)
N1 Mn1 N11 . 2_667 90.23(8)
N1 Mn1 N11 2_667 2_667 89.77(8)
N21 Mn1 N11 . 2_667 86.16(7)
N21 Mn1 N11 2_667 2_667 93.84(7)
N1 Mn1 N11 . . 89.77(8)
N1 Mn1 N11 2_667 . 90.23(8)
N21 Mn1 N11 . . 93.84(7)
N21 Mn1 N11 2_667 . 86.16(7)
N11 Mn1 N11 2_667 . 180.00(10)
C1 N1 Mn1 . . 157.6(2)
N1 C1 S1 . . 177.4(2)
C11 N11 C15 . . 117.1(2)
C11 N11 Mn1 . . 118.51(16)
C15 N11 Mn1 . . 124.28(17)
N11 C11 C12 . . 122.7(2)
N11 C11 H11 . . 118.7
C12 C11 H11 . . 118.7
C11 C12 C13 . . 119.2(3)
C11 C12 H12 . . 120.4
C13 C12 H12 . . 120.4
C14 C13 C12 . . 120.2(3)
C14 C13 H13 . . 119.9
C12 C13 H13 . . 119.9
C13 C14 C15 . . 116.1(2)
C13 C14 C16 . . 123.6(2)
C15 C14 C16 . . 120.3(2)
N11 C15 C14 . . 124.7(2)
N11 C15 H15 . . 117.6
C14 C15 H15 . . 117.6
C17 C16 C18 . . 111.4(3)
C17 C16 C14 . . 109.0(2)
C18 C16 C14 . . 111.0(2)
C17 C16 C19 . . 108.8(3)
C18 C16 C19 . . 107.7(3)
C14 C16 C19 . . 108.8(2)
C16 C17 H17A . . 109.5
C16 C17 H17B . . 109.5
H17A C17 H17B . . 109.5
C16 C17 H17C . . 109.5
H17A C17 H17C . . 109.5
H17B C17 H17C . . 109.5
C16 C18 H18A . . 109.5
C16 C18 H18B . . 109.5
H18A C18 H18B . . 109.5
C16 C18 H18C . . 109.5
H18A C18 H18C . . 109.5
H18B C18 H18C . . 109.5
C16 C19 H19A . . 109.5
C16 C19 H19B . . 109.5
H19A C19 H19B . . 109.5
C16 C19 H19C . . 109.5
H19A C19 H19C . . 109.5
H19B C19 H19C . . 109.5
C25 N21 C21 . . 115.7(2)
C25 N21 Mn1 . . 123.21(16)
C21 N21 Mn1 . . 121.01(15)
N21 C21 C22 . . 124.0(2)
N21 C21 H21 . . 118.0
C22 C21 H21 . . 118.0
C21 C22 C23 . . 120.5(2)
C21 C22 H22 . . 119.8
C23 C22 H22 . . 119.8
C22 C23 C24 . . 115.3(2)
C22 C23 C26 . . 121.8(2)
C24 C23 C26 . . 122.9(2)
C25 C24 C23 . . 120.9(2)
C25 C24 H24 . . 119.6
C23 C24 H24 . . 119.6
N21 C25 C24 . . 123.6(2)
N21 C25 H25 . . 118.2
C24 C25 H25 . . 118.2
C29' C26 C28 . . 128.7(5)
C29' C26 C23 . . 116.5(4)
C28 C26 C23 . . 114.0(3)
C29' C26 C29 . . 61.8(8)
C28 C26 C29 . . 109.6(6)
C23 C26 C29 . . 108.3(3)
C29' C26 C27 . . 44.1(8)
C28 C26 C27 . . 111.9(6)
C23 C26 C27 . . 106.9(3)
C29 C26 C27 . . 105.7(5)
C29' C26 C28' . . 111.6(8)
C28 C26 C28' . . 59.6(6)
C23 C26 C28' . . 107.0(4)
C29 C26 C28' . . 55.6(5)
C27 C26 C28' . . 145.3(5)
C29' C26 C27' . . 111.2(8)
C28 C26 C27' . . 42.7(5)
C23 C26 C27' . . 107.4(4)
C29 C26 C27' . . 142.3(4)
C27 C26 C27' . . 74.8(6)
C28' C26 C27' . . 102.1(6)
C26 C27 H27A . . 109.5
C26 C27 H27B . . 109.5
H27A C27 H27B . . 109.5
C26 C27 H27C . . 109.5
H27A C27 H27C . . 109.5
H27B C27 H27C . . 109.5
C26 C28 H28A . . 109.5
C26 C28 H28B . . 109.5
H28A C28 H28B . . 109.5
C26 C28 H28C . . 109.5
H28A C28 H28C . . 109.5
H28B C28 H28C . . 109.5
C26 C29 H29A . . 109.5
C26 C29 H29B . . 109.5
H29A C29 H29B . . 109.5
C26 C29 H29C . . 109.5
H29A C29 H29C . . 109.5
H29B C29 H29C . . 109.5
C26 C27' H27D . . 109.5
C26 C27' H27E . . 109.5
H27D C27' H27E . . 109.5
C26 C27' H27F . . 109.5
H27D C27' H27F . . 109.5
H27E C27' H27F . . 109.5
C26 C28' H28D . . 109.5
C26 C28' H28E . . 109.5
H28D C28' H28E . . 109.5
C26 C28' H28F . . 109.5
H28D C28' H28F . . 109.5
H28E C28' H28F . . 109.5
C26 C29' H29D . . 109.5
C26 C29' H29E . . 109.5
H29D C29' H29E . . 109.5
C26 C29' H29F . . 109.5
H29D C29' H29F . . 109.5
H29E C29' H29F . . 109.5

loop_
_geom_bond_atom_site_label_1
_geom_bond_atom_site_label_2
_geom_bond_site_symmetry_2
_geom_bond_distance
Mn1 N1 . 2.180(2)
Mn1 N1 2_667 2.180(2)
Mn1 N21 . 2.3081(18)
Mn1 N21 2_667 2.3081(18)
Mn1 N11 2_667 2.337(2)
Mn1 N11 . 2.337(2)
N1 C1 . 1.157(3)
C1 S1 . 1.614(3)
N11 C11 . 1.343(3)
N11 C15 . 1.344(3)
C11 C12 . 1.368(4)
C11 H11 . 0.9500
C12 C13 . 1.387(4)
C12 H12 . 0.9500
C13 C14 . 1.385(4)
C13 H13 . 0.9500
C14 C15 . 1.393(4)
C14 C16 . 1.535(3)
C15 H15 . 0.9500
C16 C17 . 1.524(4)
C16 C18 . 1.530(4)
C16 C19 . 1.537(5)
C17 H17A . 0.9800
C17 H17B . 0.9800
C17 H17C . 0.9800
C18 H18A . 0.9800
C18 H18B . 0.9800
C18 H18C . 0.9800
C19 H19A . 0.9800
C19 H19B . 0.9800
C19 H19C . 0.9800
N21 C25 . 1.327(3)
N21 C21 . 1.333(3)
C21 C22 . 1.378(4)
C21 H21 . 0.9500
C22 C23 . 1.380(3)
C22 H22 . 0.9500
C23 C24 . 1.381(4)
C23 C26 . 1.531(3)
C24 C25 . 1.380(4)
C24 H24 . 0.9500
C25 H25 . 0.9500
C26 C29' . 1.419(9)
C26 C28 . 1.467(7)
C26 C29 . 1.534(7)
C26 C27 . 1.546(8)
C26 C28' . 1.580(10)
C26 C27' . 1.583(9)
C27 H27A . 0.9800
C27 H27B . 0.9800
C27 H27C . 0.9800
C28 H28A . 0.9800
C28 H28B . 0.9800
C28 H28C . 0.9800
C29 H29A . 0.9800
C29 H29B . 0.9800
C29 H29C . 0.9800
C27' H27D . 0.9800
C27' H27E . 0.9800
C27' H27F . 0.9800
C28' H28D . 0.9800
C28' H28E . 0.9800
C28' H28F . 0.9800
C29' H29D . 0.9800
C29' H29E . 0.9800
C29' H29F . 0.9800
